data_7151076
loop_
_publ_author_name
'Cockroft, Scott L.'
'Perkins, Julie'
'Zonta, Cristiano'
'Adams, Harry'
'Spey, Sharon E.'
'Low, Caroline M. R.'
'Vinter, Jeremy G.'
'Lawson, Kevin R.'
'Urch, Christopher J.'
'Hunter, Christopher A.'

_publ_section_title
;
 Substituent effects on aromatic stacking interactions.
;
_journal_issue 7
_journal_name_full 'Organic &amp; biomolecular chemistry'
_journal_page_first 1062
_journal_page_last 1080
_journal_paper_doi 10.1039/b617576g
_journal_volume 5
_journal_year 2007
_chemical_formula_sum 'C15 H12 F2 N2 O3'
_chemical_formula_weight 306.27
_chemical_name_systematic
;

?

;
_space_group_IT_number 14
_symmetry_cell_setting monoclinic
_symmetry_space_group_name_Hall '-P 2ybc'
_symmetry_space_group_name_H-M 'P 1 21/c 1'
_atom_sites_solution_hydrogens geom
_atom_sites_solution_primary direct
_atom_sites_solution_secondary difmap
_audit_creation_method SHELXL-97
_cell_angle_alpha 90.00
_cell_angle_beta 92.683(6)
_cell_angle_gamma 90.00
_cell_formula_units_Z 4
_cell_length_a 4.6438(13)
_cell_length_b 13.421(4)
_cell_length_c 23.018(7)
_cell_measurement_reflns_used 1970
_cell_measurement_temperature 150(2)
_cell_measurement_theta_max 46.521
_cell_measurement_theta_min 4.665
_cell_volume 1433.0(7)
_computing_cell_refinement 'Bruker SMART'
_computing_data_collection 'Bruker SMART'
_computing_data_reduction 'Bruker SHELXTL'
_computing_molecular_graphics 'Bruker SHELXTL'
_computing_publication_material 'Bruker SHELXTL'
_computing_structure_refinement 'SHELXL-97 (Sheldrick, 1997)'
_computing_structure_solution 'SHELXS-97 (Sheldrick, 1990)'
_diffrn_ambient_temperature 150(2)
_diffrn_detector_area_resol_mean 100
_diffrn_measured_fraction_theta_full 0.997
_diffrn_measured_fraction_theta_max 0.997
_diffrn_measurement_device_type 'CCD area detector'
_diffrn_measurement_method 'phi and omega scans'
_diffrn_radiation_monochromator graphite
_diffrn_radiation_source 'fine-focus sealed tube'
_diffrn_radiation_type MoK\a
_diffrn_radiation_wavelength 0.71073
_diffrn_reflns_av_R_equivalents 0.0389
_diffrn_reflns_av_sigmaI/netI 0.0378
_diffrn_reflns_limit_h_max 4
_diffrn_reflns_limit_h_min -5
_diffrn_reflns_limit_k_max 14
_diffrn_reflns_limit_k_min -14
_diffrn_reflns_limit_l_max 25
_diffrn_reflns_limit_l_min -19
_diffrn_reflns_number 6105
_diffrn_reflns_theta_full 23.34
_diffrn_reflns_theta_max 23.34
_diffrn_reflns_theta_min 1.76
_diffrn_standards_decay_% 0
_diffrn_standards_number 0
_exptl_absorpt_coefficient_mu 0.117
_exptl_absorpt_correction_T_max 0.9758
_exptl_absorpt_correction_T_min 0.9514
_exptl_absorpt_correction_type multi-scan
_exptl_absorpt_process_details SADABS
_exptl_crystal_colour COLOURLESS
_exptl_crystal_density_diffrn 1.420
_exptl_crystal_density_method 'not measured'
_exptl_crystal_description plate
_exptl_crystal_F_000 632
_exptl_crystal_size_max 0.43
_exptl_crystal_size_mid 0.21
_exptl_crystal_size_min 0.21
_refine_diff_density_max 0.234
_refine_diff_density_min -0.202
_refine_diff_density_rms 0.045
_refine_ls_extinction_method none
_refine_ls_goodness_of_fit_ref 0.981
_refine_ls_hydrogen_treatment constr
_refine_ls_matrix_type full
_refine_ls_number_parameters 201
_refine_ls_number_reflns 2064
_refine_ls_number_restraints 0
_refine_ls_restrained_S_all 0.981
_refine_ls_R_factor_all 0.0598
_refine_ls_R_factor_gt 0.0407
_refine_ls_shift/su_max 0.000
_refine_ls_shift/su_mean 0.000
_refine_ls_structure_factor_coef Fsqd
_refine_ls_weighting_details 'calc w=1/[\s^2^(Fo^2^)+(0.0676P)^2^+0.0000P] where P=(Fo^2^+2Fc^2^)/3'
_refine_ls_weighting_scheme calc
_refine_ls_wR_factor_gt 0.1011
_refine_ls_wR_factor_ref 0.1108
_reflns_number_gt 1518
_reflns_number_total 2064
_reflns_threshold_expression >2sigma(I)
_cod_data_source_file b617576g.txt
_cod_data_source_block och228m
_cod_depositor_comments
;
The following automatic conversions were performed:
'_symmetry_cell_setting' value 'Monoclinic' changed to 'monoclinic'
according to '/home/saulius/struct/CIF-dictionaries/cif_core.dic'
dictionary named 'cif_core.dic' version 2.4.1 from
2010-06-29.

'_exptl_absorpt_correction_type' value 'Multi-scan' changed
to 'multi-scan' according to
'/home/saulius/struct/CIF-dictionaries/cif_core.dic' dictionary named
'cif_core.dic' version 2.4.1 from
2010-06-29.

'_refine_ls_hydrogen_treatment' value 'CONSTR' changed to
'constr' according to '/home/saulius/struct/CIF-dictionaries/cif_core.dic'
dictionary named 'cif_core.dic' version 2.4.1 from 2010-06-29.

Automatic conversion script
Id: cif_fix_enum 1527 2010-12-29 10:47:43Z saulius 
;
_cod_original_sg_symbol_H-M P2(1)/c
_cod_database_code 7151076

loop_
_symmetry_equiv_pos_as_xyz
'x, y, z'
'-x, y+1/2, -z+1/2'
'-x, -y, -z'
'x, -y-1/2, z-1/2'

loop_
_atom_site_label
_atom_site_type_symbol
_atom_site_fract_x
_atom_site_fract_y
_atom_site_fract_z
_atom_site_U_iso_or_equiv
_atom_site_adp_type
_atom_site_occupancy
_atom_site_symmetry_multiplicity
_atom_site_calc_flag
_atom_site_refinement_flags
_atom_site_disorder_assembly
_atom_site_disorder_group
F1 F 0.1317(3) -0.19582(11) 0.21607(6) 0.0584(5) Uani 1 1 d . . .
F2 F 0.4968(3) 0.08619(10) 0.12511(6) 0.0528(4) Uani 1 1 d . . .
N1 N 0.6673(4) -0.40595(15) -0.09379(9) 0.0365(5) Uani 1 1 d . . .
N2 N 0.2680(4) -0.17987(13) 0.09187(7) 0.0255(5) Uani 1 1 d . . .
H2A H 0.0853 -0.1810 0.1004 0.031 Uiso 1 1 calc R . .
O1 O 0.5769(4) -0.38451(15) -0.14295(8) 0.0602(6) Uani 1 1 d . . .
O2 O 0.8487(4) -0.47085(13) -0.08331(8) 0.0481(5) Uani 1 1 d . . .
O3 O 0.7095(3) -0.11526(12) 0.11453(7) 0.0397(5) Uani 1 1 d . . .
C1 C 0.3605(4) -0.24114(15) 0.04534(9) 0.0228(5) Uani 1 1 d . . .
C2 C 0.2591(4) -0.21821(15) -0.01109(9) 0.0250(5) Uani 1 1 d . . .
C3 C 0.3564(4) -0.27554(16) -0.05651(10) 0.0266(5) Uani 1 1 d . . .
H3A H 0.2886 -0.2631 -0.0954 0.032 Uiso 1 1 calc R . .
C4 C 0.5526(4) -0.35081(16) -0.04434(10) 0.0265(5) Uani 1 1 d . . .
C5 C 0.6478(5) -0.37517(16) 0.01128(10) 0.0290(6) Uani 1 1 d . . .
H5A H 0.7800 -0.4285 0.0179 0.035 Uiso 1 1 calc R . .
C6 C 0.5490(4) -0.32118(16) 0.05778(10) 0.0262(5) Uani 1 1 d . . .
C7 C 0.0612(5) -0.13110(17) -0.02326(10) 0.0350(6) Uani 1 1 d . . .
H7A H 0.0076 -0.1286 -0.0649 0.052 Uiso 1 1 calc R . .
H7B H 0.1600 -0.0692 -0.0116 0.052 Uiso 1 1 calc R . .
H7C H -0.1128 -0.1387 -0.0012 0.052 Uiso 1 1 calc R . .
C8 C 0.6395(5) -0.34926(18) 0.11916(10) 0.0354(6) Uani 1 1 d . . .
H8A H 0.7303 -0.4152 0.1194 0.053 Uiso 1 1 calc R . .
H8B H 0.4698 -0.3509 0.1429 0.053 Uiso 1 1 calc R . .
H8C H 0.7773 -0.3000 0.1352 0.053 Uiso 1 1 calc R . .
C9 C 0.4516(4) -0.12052(16) 0.12297(9) 0.0257(5) Uani 1 1 d . . .
C10 C 0.3186(4) -0.05769(16) 0.16826(9) 0.0240(5) Uani 1 1 d . . .
C11 C 0.1599(5) -0.09512(18) 0.21262(10) 0.0354(6) Uani 1 1 d . . .
C12 C 0.0312(5) -0.0365(2) 0.25305(11) 0.0474(7) Uani 1 1 d . . .
H12A H -0.0753 -0.0653 0.2830 0.057 Uiso 1 1 calc R . .
C13 C 0.0616(6) 0.0653(2) 0.24874(11) 0.0482(7) Uani 1 1 d . . .
H13A H -0.0288 0.1073 0.2757 0.058 Uiso 1 1 calc R . .
C14 C 0.2196(5) 0.1071(2) 0.20635(12) 0.0448(7) Uani 1 1 d . . .
H14A H 0.2417 0.1773 0.2039 0.054 Uiso 1 1 calc R . .
C15 C 0.3449(5) 0.04529(17) 0.16766(10) 0.0319(6) Uani 1 1 d . . .

loop_
_atom_site_aniso_label
_atom_site_aniso_U_11
_atom_site_aniso_U_22
_atom_site_aniso_U_33
_atom_site_aniso_U_23
_atom_site_aniso_U_13
_atom_site_aniso_U_12
F1 0.0847(12) 0.0397(9) 0.0530(10) 0.0042(7) 0.0266(8) -0.0156(8)
F2 0.0684(10) 0.0339(8) 0.0575(10) 0.0056(7) 0.0184(8) -0.0066(8)
N1 0.0424(12) 0.0281(12) 0.0402(14) -0.0058(10) 0.0135(10) 0.0056(10)
N2 0.0176(9) 0.0270(10) 0.0326(11) -0.0057(8) 0.0088(8) -0.0002(8)
O1 0.0847(15) 0.0678(14) 0.0287(11) -0.0064(9) 0.0090(10) 0.0293(11)
O2 0.0521(11) 0.0389(11) 0.0541(12) -0.0095(9) 0.0123(9) 0.0186(9)
O3 0.0199(9) 0.0437(11) 0.0561(12) -0.0183(8) 0.0085(8) -0.0009(7)
C1 0.0187(11) 0.0200(12) 0.0302(13) -0.0042(10) 0.0072(9) -0.0034(9)
C2 0.0226(11) 0.0205(12) 0.0326(14) -0.0009(10) 0.0076(10) -0.0032(9)
C3 0.0273(12) 0.0260(13) 0.0271(13) 0.0007(10) 0.0066(10) -0.0028(10)
C4 0.0266(12) 0.0214(13) 0.0326(14) -0.0062(10) 0.0114(10) -0.0006(10)
C5 0.0292(12) 0.0189(12) 0.0393(15) -0.0005(10) 0.0069(10) 0.0036(10)
C6 0.0254(12) 0.0212(13) 0.0323(13) 0.0004(10) 0.0048(10) -0.0005(10)
C7 0.0342(14) 0.0315(14) 0.0397(15) 0.0011(11) 0.0067(11) 0.0116(11)
C8 0.0421(14) 0.0278(14) 0.0366(15) -0.0003(11) 0.0045(11) 0.0073(11)
C9 0.0204(12) 0.0245(12) 0.0325(13) 0.0003(10) 0.0037(10) 0.0022(10)
C10 0.0195(11) 0.0252(13) 0.0273(13) -0.0037(10) 0.0011(9) 0.0012(9)
C11 0.0390(14) 0.0329(15) 0.0346(14) -0.0032(12) 0.0070(11) -0.0081(12)
C12 0.0429(16) 0.071(2) 0.0292(15) -0.0097(14) 0.0148(12) -0.0072(15)
C13 0.0438(15) 0.060(2) 0.0404(16) -0.0287(14) 0.0006(13) 0.0098(14)
C14 0.0505(16) 0.0345(15) 0.0491(17) -0.0127(13) -0.0016(14) 0.0065(13)
C15 0.0296(13) 0.0309(14) 0.0352(14) -0.0033(12) 0.0027(11) 0.0028(11)

loop_
_atom_type_symbol
_atom_type_description
_atom_type_scat_dispersion_real
_atom_type_scat_dispersion_imag
_atom_type_scat_source
C C 0.0033 0.0016 'International Tables Vol C Tables 4.2.6.8 and 6.1.1.4'
H H 0.0000 0.0000 'International Tables Vol C Tables 4.2.6.8 and 6.1.1.4'
N N 0.0061 0.0033 'International Tables Vol C Tables 4.2.6.8 and 6.1.1.4'
O O 0.0106 0.0060 'International Tables Vol C Tables 4.2.6.8 and 6.1.1.4'
F F 0.0171 0.0103 'International Tables Vol C Tables 4.2.6.8 and 6.1.1.4'

loop_
_geom_angle_atom_site_label_1
_geom_angle_atom_site_label_2
_geom_angle_atom_site_label_3
_geom_angle
_geom_angle_site_symmetry_1
_geom_angle_site_symmetry_3
_geom_angle_publ_flag
O1 N1 O2 123.47(19) . . ?
O1 N1 C4 118.3(2) . . ?
O2 N1 C4 118.2(2) . . ?
C9 N2 C1 122.14(17) . . ?
C2 C1 C6 122.53(19) . . ?
C2 C1 N2 118.02(18) . . ?
C6 C1 N2 119.46(19) . . ?
C3 C2 C1 118.1(2) . . ?
C3 C2 C7 120.5(2) . . ?
C1 C2 C7 121.41(19) . . ?
C4 C3 C2 119.1(2) . . ?
C5 C4 C3 122.9(2) . . ?
C5 C4 N1 119.1(2) . . ?
C3 C4 N1 117.9(2) . . ?
C4 C5 C6 119.4(2) . . ?
C5 C6 C1 117.8(2) . . ?
C5 C6 C8 120.4(2) . . ?
C1 C6 C8 121.79(19) . . ?
O3 C9 N2 123.3(2) . . ?
O3 C9 C10 121.10(19) . . ?
N2 C9 C10 115.56(18) . . ?
C11 C10 C15 114.8(2) . . ?
C11 C10 C9 124.2(2) . . ?
C15 C10 C9 121.00(19) . . ?
F1 C11 C12 118.8(2) . . ?
F1 C11 C10 117.4(2) . . ?
C12 C11 C10 123.7(2) . . ?
C11 C12 C13 118.0(2) . . ?
C14 C13 C12 121.2(2) . . ?
C15 C14 C13 118.3(3) . . ?
F2 C15 C14 118.6(2) . . ?
F2 C15 C10 117.47(19) . . ?
C14 C15 C10 123.9(2) . . ?

loop_
_geom_bond_atom_site_label_1
_geom_bond_atom_site_label_2
_geom_bond_distance
_geom_bond_site_symmetry_2
_geom_bond_publ_flag
F1 C11 1.361(3) . ?
F2 C15 1.350(3) . ?
N1 O1 1.223(3) . ?
N1 O2 1.228(2) . ?
N1 C4 1.478(3) . ?
N2 C9 1.348(3) . ?
N2 C1 1.432(3) . ?
O3 C9 1.224(2) . ?
C1 C2 1.395(3) . ?
C1 C6 1.407(3) . ?
C2 C3 1.390(3) . ?
C2 C7 1.505(3) . ?
C3 C4 1.380(3) . ?
C4 C5 1.374(3) . ?
C5 C6 1.388(3) . ?
C6 C8 1.503(3) . ?
C9 C10 1.497(3) . ?
C10 C11 1.382(3) . ?
C10 C15 1.388(3) . ?
C11 C12 1.377(3) . ?
C12 C13 1.377(4) . ?
C13 C14 1.368(4) . ?
C14 C15 1.367(3) . ?

loop_
_geom_torsion_atom_site_label_1
_geom_torsion_atom_site_label_2
_geom_torsion_atom_site_label_3
_geom_torsion_atom_site_label_4
_geom_torsion
_geom_torsion_site_symmetry_1
_geom_torsion_site_symmetry_2
_geom_torsion_site_symmetry_3
_geom_torsion_site_symmetry_4
_geom_torsion_publ_flag
C9 N2 C1 C2 -113.0(2) . . . . ?
C9 N2 C1 C6 66.8(3) . . . . ?
C6 C1 C2 C3 -1.9(3) . . . . ?
N2 C1 C2 C3 177.87(17) . . . . ?
C6 C1 C2 C7 -179.02(19) . . . . ?
N2 C1 C2 C7 0.7(3) . . . . ?
C1 C2 C3 C4 -1.4(3) . . . . ?
C7 C2 C3 C4 175.73(19) . . . . ?
C2 C3 C4 C5 3.1(3) . . . . ?
C2 C3 C4 N1 -175.88(18) . . . . ?
O1 N1 C4 C5 178.8(2) . . . . ?
O2 N1 C4 C5 -1.3(3) . . . . ?
O1 N1 C4 C3 -2.2(3) . . . . ?
O2 N1 C4 C3 177.75(19) . . . . ?
C3 C4 C5 C6 -1.3(3) . . . . ?
N1 C4 C5 C6 177.61(19) . . . . ?
C4 C5 C6 C1 -1.9(3) . . . . ?
C4 C5 C6 C8 177.3(2) . . . . ?
C2 C1 C6 C5 3.6(3) . . . . ?
N2 C1 C6 C5 -176.16(18) . . . . ?
C2 C1 C6 C8 -175.6(2) . . . . ?
N2 C1 C6 C8 4.7(3) . . . . ?
C1 N2 C9 O3 -1.0(3) . . . . ?
C1 N2 C9 C10 177.27(18) . . . . ?
O3 C9 C10 C11 -125.1(2) . . . . ?
N2 C9 C10 C11 56.6(3) . . . . ?
O3 C9 C10 C15 55.8(3) . . . . ?
N2 C9 C10 C15 -122.4(2) . . . . ?
C15 C10 C11 F1 -178.73(19) . . . . ?
C9 C10 C11 F1 2.2(3) . . . . ?
C15 C10 C11 C12 1.1(3) . . . . ?
C9 C10 C11 C12 -178.0(2) . . . . ?
F1 C11 C12 C13 -179.8(2) . . . . ?
C10 C11 C12 C13 0.3(4) . . . . ?
C11 C12 C13 C14 -1.3(4) . . . . ?
C12 C13 C14 C15 0.8(4) . . . . ?
C13 C14 C15 F2 178.8(2) . . . . ?
C13 C14 C15 C10 0.8(4) . . . . ?
C11 C10 C15 F2 -179.75(19) . . . . ?
C9 C10 C15 F2 -0.6(3) . . . . ?
C11 C10 C15 C14 -1.7(3) . . . . ?
C9 C10 C15 C14 177.4(2) . . . . ?

loop_
_cod_related_entry_id
_cod_related_entry_database
_cod_related_entry_code
1 ChemSpider 17273998
